data_4124898
loop_
_publ_author_name
'Qiu, Huang'
'Srinivas, Harathi D.'
'Zavalij, Peter Y.'
'Doyle, Michael P.'

_publ_section_title
;
 Unprecedented Intramolecular [4 + 2]-Cycloaddition between a 1,3-Diene
 and a Diazo Ester.
;
_journal_issue 6
_journal_name_full 'Journal of the American Chemical Society'
_journal_page_first 1808
_journal_page_last 1811
_journal_paper_doi 10.1021/jacs.5b12877
_journal_volume 138
_journal_year 2016
_chemical_formula_moiety 'C21 H17 Br N2 O2'
_chemical_formula_sum 'C21 H17 Br N2 O2'
_chemical_formula_weight 409.27
_chemical_name_systematic Br-compound
_space_group_crystal_system monoclinic
_space_group_IT_number 15
_space_group_name_Hall '-C 2yc'
_space_group_name_H-M_alt 'C 1 2/c 1'
_symmetry_cell_setting monoclinic
_symmetry_space_group_name_Hall '-C 2yc'
_symmetry_space_group_name_H-M 'C 1 2/c 1'
_atom_sites_solution_hydrogens geom
_atom_sites_solution_primary direct
_atom_sites_solution_secondary difmap
_audit_creation_method 'SHELXL-2014 & ZCIF'
_cell_angle_alpha 90
_cell_angle_beta 98.6252(10)
_cell_angle_gamma 90
_cell_formula_units_Z 8
_cell_length_a 37.080(2)
_cell_length_b 5.9219(4)
_cell_length_c 16.7844(11)
_cell_measurement_reflns_used 10181
_cell_measurement_temperature 150(2)
_cell_measurement_theta_max 28.0
_cell_measurement_theta_min 2.2
_cell_volume 3643.9(4)
_computing_cell_refinement Apex2
_computing_data_collection 'Apex2 (Bruker, 2010)'
_computing_data_reduction 'Apex2, Saint'
_computing_molecular_graphics 'XSHEL (Bruker, 2004)'
_computing_publication_material 'Apex2, SHELXL-2014, Platon (Spek, 1990)'
_computing_structure_refinement 'ShelXL-2014 (Sheldrick, 2014)'
_computing_structure_solution 'ShelXS-97 (Sheldrick, 2008)'
_diffrn_ambient_temperature 150(2)
_diffrn_detector 'CCD area detector'
_diffrn_detector_area_resol_mean 8.333
_diffrn_measured_fraction_theta_full 0.999
_diffrn_measured_fraction_theta_max 0.999
_diffrn_measurement_device_type 'Bruker Smart Apex II CCD'
_diffrn_measurement_method '\f and \w scans'
_diffrn_measurement_specimen_support 'MiTeGen loop'
_diffrn_orient_matrix_type standard
_diffrn_orient_matrix_UB_11 0.0000572
_diffrn_orient_matrix_UB_12 -0.1687902
_diffrn_orient_matrix_UB_13 -0.0015243
_diffrn_orient_matrix_UB_21 0.0271793
_diffrn_orient_matrix_UB_22 0.0001550
_diffrn_orient_matrix_UB_23 0.0139805
_diffrn_orient_matrix_UB_31 -0.0022777
_diffrn_orient_matrix_UB_32 -0.0043646
_diffrn_orient_matrix_UB_33 0.0585897
_diffrn_radiation_monochromator graphite
_diffrn_radiation_type MoK\a
_diffrn_radiation_wavelength 0.71073
_diffrn_reflns_av_R_equivalents 0.0322
_diffrn_reflns_av_unetI/netI 0.0267
_diffrn_reflns_laue_measured_fraction_full 0.999
_diffrn_reflns_laue_measured_fraction_max 0.999
_diffrn_reflns_limit_h_max 46
_diffrn_reflns_limit_h_min -46
_diffrn_reflns_limit_k_max 7
_diffrn_reflns_limit_k_min -7
_diffrn_reflns_limit_l_max 21
_diffrn_reflns_limit_l_min -21
_diffrn_reflns_number 23651
_diffrn_reflns_point_group_measured_fraction_full 0.999
_diffrn_reflns_point_group_measured_fraction_max 0.999
_diffrn_reflns_theta_full 26.500
_diffrn_reflns_theta_max 26.997
_diffrn_reflns_theta_min 2.222
_diffrn_source 'sealed tube'
_exptl_absorpt_coefficient_mu 2.274
_exptl_absorpt_correction_T_max 0.711
_exptl_absorpt_correction_T_min 0.401
_exptl_absorpt_correction_type multi-scan
_exptl_absorpt_process_details 'SADABS (Sheldrick, 2008)'
_exptl_crystal_colour orange
_exptl_crystal_density_diffrn 1.492
_exptl_crystal_density_method 'not measured'
_exptl_crystal_description prism
_exptl_crystal_F_000 1664
_exptl_crystal_id qh682
_exptl_crystal_size_max 0.50
_exptl_crystal_size_mid 0.33
_exptl_crystal_size_min 0.15
_refine_diff_density_max 1.118
_refine_diff_density_min -0.795
_refine_diff_density_rms 0.056
_refine_ls_extinction_method none
_refine_ls_goodness_of_fit_ref 1.063
_refine_ls_hydrogen_treatment constr
_refine_ls_matrix_type full
_refine_ls_number_parameters 392
_refine_ls_number_reflns 3988
_refine_ls_number_restraints 678
_refine_ls_restrained_S_all 1.021
_refine_ls_R_factor_all 0.0469
_refine_ls_R_factor_gt 0.0399
_refine_ls_shift/su_max 0.001
_refine_ls_shift/su_mean 0.000
_refine_ls_structure_factor_coef Fsqd
_refine_ls_weighting_details 'w=1/[\s^2^(Fo^2^)+(0.0300P)^2^+8.9500P] where P=(Fo^2^+2Fc^2^)/3'
_refine_ls_weighting_scheme calc
_refine_ls_wR_factor_gt 0.0945
_refine_ls_wR_factor_ref 0.0979
_reflns_Friedel_coverage 0.000
_reflns_number_gt 3429
_reflns_number_total 3988
_reflns_threshold_expression 'I > 2\s(I)'
_cod_data_source_file ja5b12877_si_002.cif
_cod_data_source_block 2728
_cod_depositor_comments
;
The following automatic conversions were performed:

'_symmetry_cell_setting' value 'Monoclinic' changed to 'monoclinic'
according to
/usr/data/users/saulius/crontab/automatic-downloads/rss-feeds/ACS/lib/dictionaries/cif_core.dic
dictionary named 'cif_core.dic' version 2.4.2 from 2011-04-26.

Automatic conversion script
Id: cif_fix_values 4268 2015-11-12 08:31:59Z antanas 

 Adding full bibliography for 4124897--4124899.cif.
;
_cod_original_sg_symbol_H-M C2/c
_cod_database_code 4124898
_shelx_shelxl_version_number 2014/7
_shelx_space_group_comment
;
The symmetry employed for this shelxl refinement is uniquely defined
by the following loop, which should always be used as a source of
symmetry information in preference to the above space-group names.
They are only intended as comments.
;
_shelx_estimated_absorpt_t_min 0.396
_shelx_estimated_absorpt_t_max 0.727

loop_
_space_group_symop_operation_xyz
'x, y, z'
'-x, y, -z+1/2'
'x+1/2, y+1/2, z'
'-x+1/2, y+1/2, -z+1/2'
'-x, -y, -z'
'x, -y, z-1/2'
'-x+1/2, -y+1/2, -z'
'x+1/2, -y+1/2, z-1/2'

loop_
_atom_site_label
_atom_site_type_symbol
_atom_site_fract_x
_atom_site_fract_y
_atom_site_fract_z
_atom_site_U_iso_or_equiv
_atom_site_adp_type
_atom_site_occupancy
_atom_site_site_symmetry_order
_atom_site_calc_flag
_atom_site_refinement_flags_posn
_atom_site_refinement_flags_adp
_atom_site_refinement_flags_occupancy
_atom_site_disorder_assembly
_atom_site_disorder_group
Br1 Br 0.17201(2) 0.11282(6) 0.24537(2) 0.05536(12) Uani 1 1 d . . . . .
C1 C 0.21593(7) 0.1785(5) 0.31568(16) 0.0401(6) Uani 1 1 d . . . . .
C2 C 0.24504(8) 0.0309(5) 0.31987(16) 0.0426(6) Uani 1 1 d . . . . .
H2 H 0.2425 -0.1074 0.2909 0.051 Uiso 1 1 calc R U . . .
C3 C 0.27785(7) 0.0857(5) 0.36643(16) 0.0421(6) Uani 1 1 d . . . . .
H3 H 0.2979 -0.0155 0.3693 0.051 Uiso 1 1 calc R U . . .
C4 C 0.28183(7) 0.2889(4) 0.40942(14) 0.0361(5) Uani 1 1 d . . . . .
C5 C 0.25162(7) 0.4315(5) 0.40528(16) 0.0405(6) Uani 1 1 d . . . . .
H5 H 0.2536 0.5681 0.4353 0.049 Uiso 1 1 calc R U . . .
C6 C 0.21875(7) 0.3772(5) 0.35817(17) 0.0424(6) Uani 1 1 d . . . . .
H6 H 0.1985 0.4764 0.3554 0.051 Uiso 1 1 calc R U . . .
C7 C 0.31707(7) 0.3533(5) 0.45666(15) 0.0391(5) Uani 0.564(4) 1 d D U P A 1
N8 N 0.3159(4) 0.522(2) 0.5085(10) 0.038(2) Uani 0.564(4) 1 d D U P A 1
N9 N 0.3149(6) 0.6624(14) 0.5525(6) 0.047(2) Uani 0.564(4) 1 d D U P A 1
C10 C 0.35397(13) 0.2816(10) 0.4465(4) 0.0409(13) Uani 0.564(4) 1 d D U P A 1
O11 O 0.36025(12) 0.1402(9) 0.3990(3) 0.0481(11) Uani 0.564(4) 1 d D U P A 1
O12 O 0.38029(13) 0.3834(12) 0.4997(5) 0.0414(15) Uani 0.564(4) 1 d D U P A 1
C13 C 0.41713(12) 0.3339(8) 0.4918(3) 0.0404(10) Uani 0.564(4) 1 d D U P A 1
C14 C 0.43559(14) 0.1785(9) 0.5375(3) 0.0474(11) Uani 0.564(4) 1 d D U P A 1
H14 H 0.4607 0.1662 0.5322 0.057 Uiso 0.564(4) 1 calc R U P A 1
C15 C 0.4231(2) 0.0239(16) 0.5946(6) 0.0532(15) Uani 0.564(4) 1 d D U P A 1
C16 C 0.3865(3) 0.0052(17) 0.6184(6) 0.0584(19) Uani 0.564(4) 1 d D U P A 1
H16A H 0.3680 -0.0257 0.5706 0.070 Uiso 0.564(4) 1 calc R U P A 1
H16B H 0.3799 0.1476 0.6436 0.070 Uiso 0.564(4) 1 calc R U P A 1
C17 C 0.3880(3) -0.1890(15) 0.6783(6) 0.0686(19) Uani 0.564(4) 1 d D U P A 1
H17A H 0.3812 -0.1355 0.7299 0.082 Uiso 0.564(4) 1 calc R U P A 1
H17B H 0.3709 -0.3101 0.6567 0.082 Uiso 0.564(4) 1 calc R U P A 1
C18 C 0.4258(2) -0.2745(14) 0.6909(5) 0.0710(17) Uani 0.564(4) 1 d D U P A 1
H18A H 0.4265 -0.4358 0.6756 0.085 Uiso 0.564(4) 1 calc R U P A 1
H18B H 0.4370 -0.2574 0.7479 0.085 Uiso 0.564(4) 1 calc R U P A 1
C19 C 0.4453(2) -0.1279(13) 0.6358(5) 0.0710(16) Uani 0.564(4) 1 d D U P A 1
H19 H 0.4704 -0.1426 0.6313 0.085 Uiso 0.564(4) 1 calc R U P A 1
C20 C 0.4318(2) 0.4871(17) 0.4339(7) 0.0431(14) Uani 0.564(4) 1 d D U P A 1
C21 C 0.46419(18) 0.4312(11) 0.4043(4) 0.0503(13) Uani 0.564(4) 1 d D U P A 1
H21 H 0.4764 0.2934 0.4196 0.060 Uiso 0.564(4) 1 calc R U P A 1
C22 C 0.47818(15) 0.5797(11) 0.3524(4) 0.0537(13) Uani 0.564(4) 1 d D U P A 1
H22 H 0.5003 0.5447 0.3331 0.064 Uiso 0.564(4) 1 calc R U P A 1
C23 C 0.4598(2) 0.7796(12) 0.3286(5) 0.0575(16) Uani 0.564(4) 1 d D U P A 1
H23 H 0.4692 0.8795 0.2924 0.069 Uiso 0.564(4) 1 calc R U P A 1
C24 C 0.4275(3) 0.8324(13) 0.3581(5) 0.0582(17) Uani 0.564(4) 1 d D U P A 1
H24 H 0.4150 0.9689 0.3423 0.070 Uiso 0.564(4) 1 calc R U P A 1
C25 C 0.4140(2) 0.6868(11) 0.4098(4) 0.0477(14) Uani 0.564(4) 1 d D U P A 1
H25 H 0.3921 0.7238 0.4295 0.057 Uiso 0.564(4) 1 calc R U P A 1
C7A C 0.31707(7) 0.3533(5) 0.45666(15) 0.0391(5) Uani 0.436(4) 1 d D U P A 2
N8A N 0.3184(6) 0.542(3) 0.4996(13) 0.040(3) Uani 0.436(4) 1 d D U P A 2
N9A N 0.3155(8) 0.7032(18) 0.5327(8) 0.053(3) Uani 0.436(4) 1 d D U P A 2
C10A C 0.35059(18) 0.2234(13) 0.4601(5) 0.0409(13) Uani 0.436(4) 1 d D U P A 2
O11A O 0.35453(18) 0.0476(11) 0.4267(4) 0.0574(17) Uani 0.436(4) 1 d D U P A 2
O12A O 0.37772(16) 0.3339(16) 0.5087(7) 0.043(2) Uani 0.436(4) 1 d D U P A 2
C13A C 0.41143(16) 0.2182(11) 0.5253(4) 0.0450(13) Uani 0.436(4) 1 d D U P A 2
C14A C 0.43934(17) 0.2899(12) 0.4919(4) 0.0473(14) Uani 0.436(4) 1 d D U P A 2
H14A H 0.4618 0.2149 0.5093 0.057 Uiso 0.436(4) 1 calc R U P A 2
C15A C 0.4408(3) 0.466(2) 0.4326(9) 0.0460(18) Uani 0.436(4) 1 d D U P A 2
C16A C 0.4106(3) 0.6081(16) 0.3925(6) 0.0563(19) Uani 0.436(4) 1 d D U P A 2
H16C H 0.3990 0.6915 0.4331 0.068 Uiso 0.436(4) 1 calc R U P A 2
H16D H 0.3919 0.5136 0.3600 0.068 Uiso 0.436(4) 1 calc R U P A 2
C17A C 0.4276(3) 0.7718(18) 0.3388(7) 0.062(2) Uani 0.436(4) 1 d D U P A 2
H17C H 0.4154 0.7577 0.2823 0.074 Uiso 0.436(4) 1 calc R U P A 2
H17D H 0.4247 0.9291 0.3567 0.074 Uiso 0.436(4) 1 calc R U P A 2
C18A C 0.4670(3) 0.714(2) 0.3447(7) 0.061(2) Uani 0.436(4) 1 d D U P A 2
H18C H 0.4825 0.8462 0.3628 0.074 Uiso 0.436(4) 1 calc R U P A 2
H18D H 0.4729 0.6618 0.2922 0.074 Uiso 0.436(4) 1 calc R U P A 2
C19A C 0.4721(2) 0.5262(16) 0.4069(6) 0.0561(18) Uani 0.436(4) 1 d D U P A 2
H19A H 0.4950 0.4583 0.4258 0.067 Uiso 0.436(4) 1 calc R U P A 2
C20A C 0.4113(2) 0.0399(19) 0.5878(7) 0.0483(17) Uani 0.436(4) 1 d D U P A 2
C21A C 0.4370(2) -0.1360(15) 0.5938(5) 0.0628(18) Uani 0.436(4) 1 d D U P A 2
H21A H 0.4539 -0.1453 0.5566 0.075 Uiso 0.436(4) 1 calc R U P A 2
C22A C 0.4376(2) -0.2961(15) 0.6545(6) 0.0686(19) Uani 0.436(4) 1 d D U P A 2
H22A H 0.4569 -0.4023 0.6654 0.082 Uiso 0.436(4) 1 calc R U P A 2
C23A C 0.4086(2) -0.2941(16) 0.6986(6) 0.0602(18) Uani 0.436(4) 1 d D U P A 2
H23A H 0.4060 -0.4171 0.7337 0.072 Uiso 0.436(4) 1 calc R U P A 2
C24A C 0.3830(3) -0.1185(16) 0.6934(7) 0.058(2) Uani 0.436(4) 1 d D U P A 2
H24A H 0.3655 -0.1114 0.7292 0.070 Uiso 0.436(4) 1 calc R U P A 2
C25A C 0.3841(4) 0.043(2) 0.6354(7) 0.052(2) Uani 0.436(4) 1 d D U P A 2
H25A H 0.3659 0.1569 0.6278 0.063 Uiso 0.436(4) 1 calc R U P A 2

loop_
_atom_site_aniso_label
_atom_site_aniso_U_11
_atom_site_aniso_U_22
_atom_site_aniso_U_33
_atom_site_aniso_U_23
_atom_site_aniso_U_13
_atom_site_aniso_U_12
Br1 0.04197(17) 0.0652(2) 0.05912(19) -0.01351(15) 0.00822(12) -0.01250(14)
C1 0.0355(13) 0.0445(15) 0.0424(13) -0.0027(11) 0.0128(10) -0.0075(11)
C2 0.0491(15) 0.0345(13) 0.0468(14) -0.0041(11) 0.0157(12) -0.0031(12)
C3 0.0417(14) 0.0379(14) 0.0483(14) 0.0000(11) 0.0117(11) 0.0072(11)
C4 0.0386(13) 0.0369(13) 0.0346(12) 0.0003(10) 0.0113(10) 0.0052(11)
C5 0.0390(13) 0.0394(14) 0.0446(14) -0.0084(11) 0.0113(11) 0.0047(11)
C6 0.0342(13) 0.0437(15) 0.0505(15) -0.0062(12) 0.0106(11) 0.0054(11)
C7 0.0371(12) 0.0424(14) 0.0389(12) -0.0047(10) 0.0087(10) 0.0093(10)
N8 0.033(3) 0.042(3) 0.040(4) 0.000(3) 0.010(3) 0.002(3)
N9 0.047(3) 0.047(4) 0.046(4) -0.008(3) 0.007(4) 0.006(4)
C10 0.0370(15) 0.045(3) 0.040(2) -0.002(2) 0.0037(14) 0.0081(17)
O11 0.034(2) 0.059(3) 0.051(3) -0.017(2) 0.0058(17) 0.012(2)
O12 0.0330(19) 0.048(3) 0.043(2) -0.006(2) 0.0051(17) 0.0037(18)
C13 0.029(2) 0.044(2) 0.047(2) -0.0063(18) 0.0027(18) 0.0048(19)
C14 0.038(2) 0.048(3) 0.055(3) 0.001(2) 0.004(2) 0.005(2)
C15 0.059(3) 0.047(3) 0.054(3) -0.001(2) 0.011(3) -0.001(3)
C16 0.057(3) 0.058(4) 0.060(4) 0.002(3) 0.009(3) -0.007(3)
C17 0.067(4) 0.067(4) 0.070(4) 0.009(3) 0.002(3) -0.015(3)
C18 0.082(4) 0.060(3) 0.072(3) 0.010(3) 0.015(3) 0.009(3)
C19 0.077(3) 0.064(3) 0.073(3) 0.011(3) 0.013(3) 0.013(3)
C20 0.039(3) 0.047(3) 0.043(2) -0.006(2) 0.003(2) 0.004(3)
C21 0.047(3) 0.046(3) 0.057(3) 0.002(3) 0.008(2) 0.004(2)
C22 0.048(3) 0.059(3) 0.057(3) 0.004(3) 0.015(2) 0.004(2)
C23 0.064(4) 0.050(4) 0.059(3) 0.010(3) 0.012(3) -0.003(3)
C24 0.068(3) 0.045(3) 0.063(4) 0.001(3) 0.014(3) 0.007(3)
C25 0.048(3) 0.042(3) 0.053(3) -0.007(2) 0.010(2) 0.006(2)
C7A 0.0371(12) 0.0424(14) 0.0389(12) -0.0047(10) 0.0087(10) 0.0093(10)
N8A 0.032(4) 0.044(4) 0.046(5) -0.005(4) 0.013(3) 0.001(3)
N9A 0.048(4) 0.046(5) 0.063(7) -0.005(5) 0.004(7) 0.007(5)
C10A 0.0370(15) 0.045(3) 0.040(2) -0.002(2) 0.0037(14) 0.0081(17)
O11A 0.043(3) 0.064(4) 0.062(4) -0.019(3) -0.002(3) 0.019(3)
O12A 0.032(3) 0.049(4) 0.046(3) -0.004(3) 0.005(2) 0.008(2)
C13A 0.038(3) 0.052(3) 0.045(3) -0.004(2) 0.003(2) 0.007(3)
C14A 0.035(3) 0.058(3) 0.047(3) -0.005(3) 0.000(2) 0.006(3)
C15A 0.042(4) 0.052(3) 0.043(3) -0.006(3) 0.004(3) 0.005(3)
C16A 0.052(3) 0.062(4) 0.055(4) 0.001(3) 0.006(3) 0.007(4)
C17A 0.068(4) 0.059(5) 0.058(4) 0.006(4) 0.011(3) 0.009(4)
C18A 0.059(4) 0.060(4) 0.065(4) 0.007(4) 0.010(3) -0.002(4)
C19A 0.046(3) 0.063(4) 0.058(3) -0.004(4) 0.005(3) 0.000(3)
C20A 0.045(3) 0.049(3) 0.050(3) -0.005(3) 0.004(3) 0.008(3)
C21A 0.064(4) 0.068(4) 0.057(4) -0.001(4) 0.009(3) 0.017(3)
C22A 0.069(4) 0.062(4) 0.078(4) 0.006(4) 0.022(4) 0.016(3)
C23A 0.049(4) 0.056(4) 0.077(4) 0.002(3) 0.014(4) 0.003(4)
C24A 0.055(3) 0.054(4) 0.066(4) -0.001(3) 0.011(3) 0.005(3)
C25A 0.050(3) 0.051(4) 0.057(4) -0.006(3) 0.012(3) 0.003(3)

loop_
_atom_type_symbol
_atom_type_description
_atom_type_scat_dispersion_real
_atom_type_scat_dispersion_imag
_atom_type_scat_source
C C 0.0033 0.0016 'International Tables Vol C Tables 4.2.6.8 and 6.1.1.4'
H H 0.0000 0.0000 'International Tables Vol C Tables 4.2.6.8 and 6.1.1.4'
N N 0.0061 0.0033 'International Tables Vol C Tables 4.2.6.8 and 6.1.1.4'
O O 0.0106 0.0060 'International Tables Vol C Tables 4.2.6.8 and 6.1.1.4'
Br Br -0.2901 2.4595 'International Tables Vol C Tables 4.2.6.8 and 6.1.1.4'

loop_
_geom_angle_atom_site_label_1
_geom_angle_atom_site_label_2
_geom_angle_atom_site_label_3
_geom_angle
C6 C1 C2 121.2(3)
C6 C1 Br1 119.3(2)
C2 C1 Br1 119.4(2)
C1 C2 C3 119.7(3)
C1 C2 H2 120.2
C3 C2 H2 120.2
C2 C3 C4 120.6(2)
C2 C3 H3 119.7
C4 C3 H3 119.7
C5 C4 C3 118.2(2)
C5 C4 C7A 120.7(2)
C3 C4 C7A 121.1(2)
C5 C4 C7 120.7(2)
C3 C4 C7 121.1(2)
C6 C5 C4 121.2(2)
C6 C5 H5 119.4
C4 C5 H5 119.4
C1 C6 C5 119.1(2)
C1 C6 H6 120.4
C5 C6 H6 120.4
N8 C7 C10 114.6(7)
N8 C7 C4 115.7(7)
C10 C7 C4 129.1(3)
N9 N8 C7 179(2)
O11 C10 O12 123.5(5)
O11 C10 C7 123.7(5)
O12 C10 C7 112.6(4)
C10 O12 C13 116.8(5)
C14 C13 O12 120.6(6)
C14 C13 C20 126.5(5)
O12 C13 C20 112.6(6)
C13 C14 C15 129.3(5)
C13 C14 H14 115.3
C15 C14 H14 115.3
C19 C15 C14 122.1(7)
C19 C15 C16 109.3(7)
C14 C15 C16 128.6(7)
C15 C16 C17 106.9(8)
C15 C16 H16A 110.3
C17 C16 H16A 110.3
C15 C16 H16B 110.3
C17 C16 H16B 110.3
H16A C16 H16B 108.6
C18 C17 C16 107.1(7)
C18 C17 H17A 110.3
C16 C17 H17A 110.3
C18 C17 H17B 110.3
C16 C17 H17B 110.3
H17A C17 H17B 108.5
C17 C18 C19 104.1(6)
C17 C18 H18A 110.9
C19 C18 H18A 110.9
C17 C18 H18B 110.9
C19 C18 H18B 110.9
H18A C18 H18B 108.9
C15 C19 C18 112.5(7)
C15 C19 H19 123.8
C18 C19 H19 123.8
C25 C20 C21 119.3(7)
C25 C20 C13 120.6(6)
C21 C20 C13 120.1(7)
C22 C21 C20 119.4(6)
C22 C21 H21 120.3
C20 C21 H21 120.3
C21 C22 C23 120.2(6)
C21 C22 H22 119.9
C23 C22 H22 119.9
C22 C23 C24 119.8(7)
C22 C23 H23 120.1
C24 C23 H23 120.1
C25 C24 C23 119.8(7)
C25 C24 H24 120.1
C23 C24 H24 120.1
C24 C25 C20 121.4(7)
C24 C25 H25 119.3
C20 C25 H25 119.3
N8A C7A C10A 117.6(9)
N8A C7A C4 117.8(9)
C10A C7A C4 124.6(4)
N9A N8A C7A 172(2)
O11A C10A O12A 124.3(6)
O11A C10A C7A 127.0(6)
O12A C10A C7A 108.6(5)
C10A O12A C13A 115.8(6)
C14A C13A O12A 119.1(7)
C14A C13A C20A 127.8(6)
O12A C13A C20A 112.7(7)
C13A C14A C15A 129.6(7)
C13A C14A H14A 115.2
C15A C14A H14A 115.2
C19A C15A C14A 122.3(8)
C19A C15A C16A 109.5(9)
C14A C15A C16A 128.1(8)
C15A C16A C17A 106.3(8)
C15A C16A H16C 110.5
C17A C16A H16C 110.5
C15A C16A H16D 110.5
C17A C16A H16D 110.5
H16C C16A H16D 108.7
C18A C17A C16A 107.7(8)
C18A C17A H17C 110.2
C16A C17A H17C 110.2
C18A C17A H17D 110.2
C16A C17A H17D 110.2
H17C C17A H17D 108.5
C17A C18A C19A 103.5(7)
C17A C18A H18C 111.1
C19A C18A H18C 111.1
C17A C18A H18D 111.1
C19A C18A H18D 111.1
H18C C18A H18D 109.0
C15A C19A C18A 112.9(8)
C15A C19A H19A 123.5
C18A C19A H19A 123.5
C25A C20A C21A 121.0(9)
C25A C20A C13A 118.7(8)
C21A C20A C13A 120.2(8)
C22A C21A C20A 119.6(8)
C22A C21A H21A 120.2
C20A C21A H21A 120.2
C21A C22A C23A 117.1(8)
C21A C22A H22A 121.5
C23A C22A H22A 121.5
C22A C23A C24A 122.8(9)
C22A C23A H23A 118.6
C24A C23A H23A 118.6
C25A C24A C23A 118.1(9)
C25A C24A H24A 121.0
C23A C24A H24A 121.0
C24A C25A C20A 120.4(10)
C24A C25A H25A 119.8
C20A C25A H25A 119.8

loop_
_geom_bond_atom_site_label_1
_geom_bond_atom_site_label_2
_geom_bond_distance
Br1 C1 1.903(3)
C1 C6 1.372(4)
C1 C2 1.382(4)
C2 C3 1.382(4)
C2 H2 0.9500
C3 C4 1.399(4)
C3 H3 0.9500
C4 C5 1.396(4)
C4 C7A 1.474(4)
C4 C7 1.474(4)
C5 C6 1.387(4)
C5 H5 0.9500
C6 H6 0.9500
C7 N8 1.329(6)
C7 C10 1.467(5)
N8 N9 1.117(6)
C10 O11 1.202(5)
C10 O12 1.361(5)
O12 C13 1.423(6)
C13 C14 1.322(6)
C13 C20 1.489(10)
C14 C15 1.451(10)
C14 H14 0.9500
C15 C19 1.340(10)
C15 C16 1.475(11)
C16 C17 1.524(11)
C16 H16A 0.9900
C16 H16B 0.9900
C17 C18 1.474(11)
C17 H17A 0.9900
C17 H17B 0.9900
C18 C19 1.528(10)
C18 H18A 0.9900
C18 H18B 0.9900
C19 H19 0.9500
C20 C25 1.384(10)
C20 C21 1.408(9)
C21 C22 1.392(8)
C21 H21 0.9500
C22 C23 1.394(8)
C22 H22 0.9500
C23 C24 1.397(10)
C23 H23 0.9500
C24 C25 1.370(10)
C24 H24 0.9500
C25 H25 0.9500
C7A N8A 1.326(7)
C7A C10A 1.455(6)
N8A N9A 1.119(7)
C10A O11A 1.202(6)
C10A O12A 1.364(6)
O12A C13A 1.416(7)
C13A C14A 1.319(7)
C13A C20A 1.489(11)
C14A C15A 1.449(11)
C14A H14A 0.9500
C15A C19A 1.345(11)
C15A C16A 1.479(12)
C16A C17A 1.523(12)
C16A H16C 0.9900
C16A H16D 0.9900
C17A C18A 1.489(12)
C17A H17C 0.9900
C17A H17D 0.9900
C18A C19A 1.520(11)
C18A H18C 0.9900
C18A H18D 0.9900
C19A H19A 0.9500
C20A C25A 1.377(12)
C20A C21A 1.405(10)
C21A C22A 1.389(10)
C21A H21A 0.9500
C22A C23A 1.395(9)
C22A H22A 0.9500
C23A C24A 1.401(11)
C23A H23A 0.9500
C24A C25A 1.369(12)
C24A H24A 0.9500
C25A H25A 0.9500

loop_
_geom_torsion_atom_site_label_1
_geom_torsion_atom_site_label_2
_geom_torsion_atom_site_label_3
_geom_torsion_atom_site_label_4
_geom_torsion
C6 C1 C2 C3 -1.2(4)
Br1 C1 C2 C3 175.4(2)
C1 C2 C3 C4 0.1(4)
C2 C3 C4 C5 1.4(4)
C2 C3 C4 C7A -177.5(2)
C2 C3 C4 C7 -177.5(2)
C3 C4 C5 C6 -1.8(4)
C7A C4 C5 C6 177.1(2)
C7 C4 C5 C6 177.1(2)
C2 C1 C6 C5 0.8(4)
Br1 C1 C6 C5 -175.8(2)
C4 C5 C6 C1 0.7(4)
C5 C4 C7 N8 15.3(10)
C3 C4 C7 N8 -165.9(10)
C5 C4 C7 C10 -154.6(4)
C3 C4 C7 C10 24.3(5)
N8 C7 C10 O11 -175.8(11)
C4 C7 C10 O11 -5.9(9)
N8 C7 C10 O12 7.6(11)
C4 C7 C10 O12 177.5(5)
O11 C10 O12 C13 6.7(11)
C7 C10 O12 C13 -176.7(6)
C10 O12 C13 C14 -97.5(8)
C10 O12 C13 C20 87.5(9)
O12 C13 C14 C15 6.0(10)
C20 C13 C14 C15 -179.8(8)
C13 C14 C15 C19 178.9(8)
C13 C14 C15 C16 -2.1(15)
C19 C15 C16 C17 -2.6(11)
C14 C15 C16 C17 178.4(9)
C15 C16 C17 C18 2.2(10)
C16 C17 C18 C19 -1.0(10)
C14 C15 C19 C18 -178.9(8)
C16 C15 C19 C18 2.0(12)
C17 C18 C19 C15 -0.6(11)
C14 C13 C20 C25 -158.6(8)
O12 C13 C20 C25 16.0(12)
C14 C13 C20 C21 20.3(13)
O12 C13 C20 C21 -165.0(8)
C25 C20 C21 C22 1.1(14)
C13 C20 C21 C22 -177.9(7)
C20 C21 C22 C23 -1.4(11)
C21 C22 C23 C24 1.0(11)
C22 C23 C24 C25 -0.4(12)
C23 C24 C25 C20 0.1(12)
C21 C20 C25 C24 -0.5(14)
C13 C20 C25 C24 178.5(8)
C5 C4 C7A N8A 4.9(14)
C3 C4 C7A N8A -176.2(14)
C5 C4 C7A C10A -175.6(5)
C3 C4 C7A C10A 3.2(6)
N8A C7A C10A O11A 178.6(16)
C4 C7A C10A O11A -0.9(12)
N8A C7A C10A O12A -1.1(16)
C4 C7A C10A O12A 179.4(6)
O11A C10A O12A C13A -6.0(15)
C7A C10A O12A C13A 173.7(9)
C10A O12A C13A C14A 108.0(10)
C10A O12A C13A C20A -78.5(11)
O12A C13A C14A C15A -5.9(14)
C20A C13A C14A C15A -178.3(11)
C13A C14A C15A C19A 176.9(11)
C13A C14A C15A C16A -2(2)
C19A C15A C16A C17A -1.2(15)
C14A C15A C16A C17A 177.5(13)
C15A C16A C17A C18A 3.1(13)
C16A C17A C18A C19A -3.6(12)
C14A C15A C19A C18A 180.0(12)
C16A C15A C19A C18A -1.2(17)
C17A C18A C19A C15A 3.1(15)
C14A C13A C20A C25A 157.1(11)
O12A C13A C20A C25A -15.8(15)
C14A C13A C20A C21A -27.5(15)
O12A C13A C20A C21A 159.7(9)
C25A C20A C21A C22A -7.3(17)
C13A C20A C21A C22A 177.4(9)
C20A C21A C22A C23A 10.1(15)
C21A C22A C23A C24A -10.9(16)
C22A C23A C24A C25A 8.3(17)
C23A C24A C25A C20A -4.8(18)
C21A C20A C25A C24A 5(2)
C13A C20A C25A C24A 179.9(10)
